data_7705925
loop_
_publ_author_name
'Mondal, Ashaparna'
'Sen, Utsav'
'Roy, Nilmadhab'
'Muthukumar, Venkatesan'
'Sahoo, Suban Kumar'
'Bose, Bipasha'
'Paira, Priyankar'

_publ_section_title
;
 DNA targeting half sandwich Ru(II)-<i>p</i>-cymene-N^N complexes as
 cancer cell imaging and terminating agents: influence of regioisomers in
 cytotoxicity.
;
_journal_issue 3
_journal_name_full 'Dalton transactions (Cambridge, England : 2003)'
_journal_page_first 979
_journal_page_last 997
_journal_paper_doi 10.1039/d0dt03107k
_journal_volume 50
_journal_year 2021
_chemical_formula_moiety 'C18 H11 Cl N2 S'
_chemical_formula_sum 'C18 H11 Cl N2 S'
_chemical_formula_weight 322.80
_space_group_crystal_system monoclinic
_space_group_IT_number 14
_space_group_name_Hall '-P 2ybc'
_space_group_name_H-M_alt 'P 1 21/c 1'
_atom_sites_solution_hydrogens geom
_audit_block_doi 10.5517/ccdc.csd.cc24v1tw
_audit_creation_method SHELXL-2018/3
_audit_update_record
;
2020-03-18 deposited with the CCDC.	2020-12-07 downloaded from the CCDC.
;
_cell_angle_alpha 90
_cell_angle_beta 100.628(11)
_cell_angle_gamma 90
_cell_formula_units_Z 4
_cell_length_a 11.565(3)
_cell_length_b 11.256(3)
_cell_length_c 11.423(3)
_cell_measurement_reflns_used 6411
_cell_measurement_temperature 296(2)
_cell_measurement_theta_max 25.48
_cell_measurement_theta_min 2.55
_cell_volume 1461.5(7)
_computing_cell_refinement 'APEX2/SAINT (Bruker, 2004)'
_computing_data_collection 'APEX2 (Bruker, 2004)'
_computing_data_reduction 'SAINT/XPREP (Bruker, 2004)'
_computing_molecular_graphics 'ORTEP3 (Farrugia, 1997) and Mercury (Bruno et al., 2002)'
_computing_publication_material 'SHELXL-2018/3 (Sheldrick, 2018)'
_computing_structure_refinement 'SHELXL-2018/3 (Sheldrick, 2018)'
_computing_structure_solution 'SHELXT-2018/2 (Sheldrick, 2018)'
_diffrn_ambient_temperature 296(2)
_diffrn_measured_fraction_theta_full 0.997
_diffrn_measured_fraction_theta_max 0.991
_diffrn_measurement_device_type 'Bruker axs kappa apex2 Diffractometer'
_diffrn_measurement_method '\w and \f scan'
_diffrn_radiation_monochromator graphite
_diffrn_radiation_source 'fine-focus sealed tube'
_diffrn_radiation_type MoK\a
_diffrn_radiation_wavelength 0.71073
_diffrn_reflns_av_R_equivalents 0.0772
_diffrn_reflns_av_unetI/netI 0.0538
_diffrn_reflns_Laue_measured_fraction_full 0.997
_diffrn_reflns_Laue_measured_fraction_max 0.991
_diffrn_reflns_limit_h_max 17
_diffrn_reflns_limit_h_min -17
_diffrn_reflns_limit_k_max 17
_diffrn_reflns_limit_k_min -17
_diffrn_reflns_limit_l_max 17
_diffrn_reflns_limit_l_min -17
_diffrn_reflns_number 42615
_diffrn_reflns_point_group_measured_fraction_full 0.997
_diffrn_reflns_point_group_measured_fraction_max 0.991
_diffrn_reflns_theta_full 25.242
_diffrn_reflns_theta_max 33.814
_diffrn_reflns_theta_min 2.547
_exptl_absorpt_coefficient_mu 0.400
_exptl_absorpt_correction_T_max 0.7466
_exptl_absorpt_correction_T_min 0.6349
_exptl_absorpt_correction_type multi-scan
_exptl_absorpt_process_details 'SADABS (Bruker, 2004)'
_exptl_crystal_colour colourless
_exptl_crystal_density_diffrn 1.467
_exptl_crystal_description BLOCK
_exptl_crystal_F_000 664
_exptl_crystal_size_max 0.150
_exptl_crystal_size_mid 0.120
_exptl_crystal_size_min 0.100
_refine_diff_density_max 0.229
_refine_diff_density_min -0.247
_refine_diff_density_rms 0.052
_refine_ls_extinction_method none
_refine_ls_goodness_of_fit_ref 1.021
_refine_ls_hydrogen_treatment constr
_refine_ls_matrix_type full
_refine_ls_number_parameters 199
_refine_ls_number_reflns 5814
_refine_ls_number_restraints 0
_refine_ls_restrained_S_all 1.021
_refine_ls_R_factor_all 0.1269
_refine_ls_R_factor_gt 0.0441
_refine_ls_shift/su_max 0.000
_refine_ls_shift/su_mean 0.000
_refine_ls_structure_factor_coef Fsqd
_refine_ls_weighting_details 'w=1/[\s^2^(Fo^2^)+(0.0422P)^2^+0.4745P] where P=(Fo^2^+2Fc^2^)/3'
_refine_ls_weighting_scheme calc
_refine_ls_wR_factor_gt 0.0946
_refine_ls_wR_factor_ref 0.1324
_reflns_Friedel_coverage 0.000
_reflns_number_gt 2871
_reflns_number_total 5814
_reflns_threshold_expression 'I > 2\s(I)'
_cod_data_source_file d0dt03107k2.cif
_cod_data_source_block shelx
_cod_depositor_comments 'Adding full bibliography for 7705925.cif.'
_cod_original_cell_volume 1461.5(6)
_cod_original_sg_symbol_H-M 'P 21/c'
_cod_database_code 7705925
_shelx_shelxl_version_number 2018/3
_shelx_space_group_comment
;
The symmetry employed for this shelxl refinement is uniquely defined
by the following loop, which should always be used as a source of
symmetry information in preference to the above space-group names.
They are only intended as comments.
;
_shelx_estimated_absorpt_t_min 0.942
_shelx_estimated_absorpt_t_max 0.961

loop_
_space_group_symop_operation_xyz
'x, y, z'
'-x, y+1/2, -z+1/2'
'-x, -y, -z'
'x, -y-1/2, z-1/2'

loop_
_atom_site_label
_atom_site_type_symbol
_atom_site_fract_x
_atom_site_fract_y
_atom_site_fract_z
_atom_site_U_iso_or_equiv
_atom_site_adp_type
_atom_site_occupancy
_atom_site_site_symmetry_order
_atom_site_calc_flag
_atom_site_refinement_flags_posn
_atom_site_refinement_flags_adp
_atom_site_refinement_flags_occupancy
_atom_site_disorder_assembly
_atom_site_disorder_group
C1 C 0.49253(15) 0.23976(16) 0.50725(15) 0.0387(4) Uani 1 1 d . . . . .
C2 C 0.40819(16) 0.17427(17) 0.55309(15) 0.0422(4) Uani 1 1 d . . . . .
H2 H 0.391951 0.190520 0.628224 0.051 Uiso 1 1 calc R U . . .
C3 C 0.35036(16) 0.08561(17) 0.48404(16) 0.0427(4) Uani 1 1 d . . . . .
C4 C 0.37340(18) 0.05770(17) 0.37133(17) 0.0469(4) Uani 1 1 d . . . . .
H4 H 0.332540 -0.003379 0.326925 0.056 Uiso 1 1 calc R U . . .
C5 C 0.45725(18) 0.12154(17) 0.32658(16) 0.0464(4) Uani 1 1 d . . . . .
H5 H 0.474027 0.103603 0.252015 0.056 Uiso 1 1 calc R U . . .
C6 C 0.51619(16) 0.21273(16) 0.39409(15) 0.0396(4) Uani 1 1 d . . . . .
C7 C 0.62287(16) 0.38021(16) 0.49740(15) 0.0401(4) Uani 1 1 d . . . . .
C8 C 0.69777(16) 0.48491(16) 0.53043(16) 0.0406(4) Uani 1 1 d . . . . .
C9 C 0.69177(17) 0.54768(18) 0.63372(17) 0.0483(5) Uani 1 1 d . . . . .
H9 H 0.640375 0.525093 0.683436 0.058 Uiso 1 1 calc R U . . .
C10 C 0.76437(18) 0.64427(19) 0.65989(19) 0.0532(5) Uani 1 1 d . . . . .
H10 H 0.762247 0.689334 0.727694 0.064 Uiso 1 1 calc R U . . .
C11 C 0.84026(18) 0.67381(18) 0.58501(19) 0.0507(5) Uani 1 1 d . . . . .
H11 H 0.889729 0.739119 0.602217 0.061 Uiso 1 1 calc R U . . .
C12 C 0.84331(16) 0.60630(16) 0.48350(16) 0.0415(4) Uani 1 1 d . . . . .
C13 C 0.92818(16) 0.62975(16) 0.40317(17) 0.0427(4) Uani 1 1 d . . . . .
C14 C 1.0031(2) 0.72775(19) 0.4184(2) 0.0591(5) Uani 1 1 d . . . . .
H14 H 0.997838 0.782617 0.478004 0.071 Uiso 1 1 calc R U . . .
C15 C 1.0853(2) 0.7445(2) 0.3459(2) 0.0653(6) Uani 1 1 d . . . . .
H15 H 1.134657 0.810358 0.357779 0.078 Uiso 1 1 calc R U . . .
C16 C 1.09509(19) 0.6659(2) 0.2575(2) 0.0583(6) Uani 1 1 d . . . . .
H16 H 1.150899 0.677359 0.209454 0.070 Uiso 1 1 calc R U . . .
C17 C 1.02078(19) 0.5693(2) 0.2406(2) 0.0593(6) Uani 1 1 d . . . . .
H17 H 1.025833 0.515601 0.179889 0.071 Uiso 1 1 calc R U . . .
C18 C 0.93881(18) 0.55145(18) 0.31280(19) 0.0514(5) Uani 1 1 d . . . . .
H18 H 0.889834 0.485346 0.300276 0.062 Uiso 1 1 calc R U . . .
N1 N 0.55428(14) 0.33503(14) 0.56405(13) 0.0433(4) Uani 1 1 d . . . . .
N2 N 0.77077(13) 0.51261(13) 0.45609(13) 0.0417(3) Uani 1 1 d . . . . .
S1 S 0.62124(4) 0.31063(4) 0.36023(4) 0.04576(14) Uani 1 1 d . . . . .
Cl1 Cl 0.24135(5) 0.00572(5) 0.53671(5) 0.06252(17) Uani 1 1 d . . . . .

loop_
_atom_site_aniso_label
_atom_site_aniso_U_11
_atom_site_aniso_U_22
_atom_site_aniso_U_33
_atom_site_aniso_U_23
_atom_site_aniso_U_13
_atom_site_aniso_U_12
C1 0.0401(9) 0.0436(10) 0.0329(8) 0.0031(7) 0.0085(7) 0.0028(8)
C2 0.0459(10) 0.0510(11) 0.0319(8) 0.0026(8) 0.0132(7) -0.0021(8)
C3 0.0431(10) 0.0455(10) 0.0415(9) 0.0056(8) 0.0133(8) -0.0011(8)
C4 0.0555(12) 0.0421(10) 0.0441(10) -0.0036(8) 0.0121(9) -0.0019(9)
C5 0.0565(12) 0.0470(10) 0.0398(9) -0.0031(8) 0.0197(8) 0.0023(9)
C6 0.0432(10) 0.0421(9) 0.0362(8) 0.0028(7) 0.0146(7) 0.0035(7)
C7 0.0401(9) 0.0427(9) 0.0379(9) 0.0031(7) 0.0085(7) 0.0042(8)
C8 0.0368(9) 0.0423(10) 0.0419(9) 0.0060(8) 0.0057(7) 0.0050(7)
C9 0.0450(11) 0.0527(11) 0.0478(10) -0.0012(9) 0.0100(8) 0.0045(9)
C10 0.0524(12) 0.0539(12) 0.0525(11) -0.0114(10) 0.0072(9) 0.0045(10)
C11 0.0450(11) 0.0450(11) 0.0604(12) -0.0046(9) 0.0051(9) -0.0006(8)
C12 0.0370(9) 0.0372(9) 0.0481(10) 0.0025(8) 0.0021(8) 0.0036(7)
C13 0.0367(9) 0.0395(9) 0.0501(10) 0.0059(8) 0.0031(8) 0.0036(8)
C14 0.0622(14) 0.0502(12) 0.0652(14) -0.0010(10) 0.0131(11) -0.0102(10)
C15 0.0592(14) 0.0581(14) 0.0784(16) 0.0086(12) 0.0126(12) -0.0166(11)
C16 0.0459(12) 0.0630(14) 0.0679(14) 0.0151(11) 0.0154(10) -0.0006(10)
C17 0.0543(13) 0.0591(13) 0.0682(14) -0.0013(11) 0.0212(11) 0.0005(10)
C18 0.0440(11) 0.0472(11) 0.0646(12) -0.0005(10) 0.0139(9) -0.0042(9)
N1 0.0445(9) 0.0509(9) 0.0358(7) -0.0013(7) 0.0106(6) -0.0037(7)
N2 0.0408(8) 0.0399(8) 0.0440(8) 0.0034(6) 0.0068(7) 0.0013(6)
S1 0.0530(3) 0.0471(3) 0.0423(2) 0.0015(2) 0.0223(2) -0.0027(2)
Cl1 0.0630(4) 0.0689(4) 0.0600(3) 0.0021(3) 0.0226(3) -0.0209(3)

loop_
_atom_type_symbol
_atom_type_description
_atom_type_scat_dispersion_real
_atom_type_scat_dispersion_imag
_atom_type_scat_source
C C 0.0033 0.0016 'International Tables Vol C Tables 4.2.6.8 and 6.1.1.4'
H H 0.0000 0.0000 'International Tables Vol C Tables 4.2.6.8 and 6.1.1.4'
N N 0.0061 0.0033 'International Tables Vol C Tables 4.2.6.8 and 6.1.1.4'
S S 0.1246 0.1234 'International Tables Vol C Tables 4.2.6.8 and 6.1.1.4'
Cl Cl 0.1484 0.1585 'International Tables Vol C Tables 4.2.6.8 and 6.1.1.4'

loop_
_geom_angle_atom_site_label_1
_geom_angle_atom_site_label_2
_geom_angle_atom_site_label_3
_geom_angle
_geom_angle_site_symmetry_1
_geom_angle_site_symmetry_3
_geom_angle_publ_flag
N1 C1 C2 124.66(16) . . ?
N1 C1 C6 115.40(15) . . ?
C2 C1 C6 119.90(17) . . ?
C3 C2 C1 117.98(16) . . ?
C3 C2 H2 121.0 . . ?
C1 C2 H2 121.0 . . ?
C2 C3 C4 122.62(17) . . ?
C2 C3 Cl1 119.02(14) . . ?
C4 C3 Cl1 118.35(15) . . ?
C5 C4 C3 119.41(18) . . ?
C5 C4 H4 120.3 . . ?
C3 C4 H4 120.3 . . ?
C4 C5 C6 119.16(17) . . ?
C4 C5 H5 120.4 . . ?
C6 C5 H5 120.4 . . ?
C5 C6 C1 120.93(16) . . ?
C5 C6 S1 129.72(14) . . ?
C1 C6 S1 109.33(13) . . ?
N1 C7 C8 123.88(16) . . ?
N1 C7 S1 116.27(14) . . ?
C8 C7 S1 119.83(13) . . ?
N2 C8 C9 123.81(18) . . ?
N2 C8 C7 115.74(16) . . ?
C9 C8 C7 120.45(17) . . ?
C10 C9 C8 117.63(19) . . ?
C10 C9 H9 121.2 . . ?
C8 C9 H9 121.2 . . ?
C9 C10 C11 119.4(2) . . ?
C9 C10 H10 120.3 . . ?
C11 C10 H10 120.3 . . ?
C10 C11 C12 120.23(19) . . ?
C10 C11 H11 119.9 . . ?
C12 C11 H11 119.9 . . ?
N2 C12 C11 120.67(18) . . ?
N2 C12 C13 116.70(17) . . ?
C11 C12 C13 122.59(17) . . ?
C18 C13 C14 117.35(19) . . ?
C18 C13 C12 120.58(17) . . ?
C14 C13 C12 122.02(19) . . ?
C15 C14 C13 120.9(2) . . ?
C15 C14 H14 119.5 . . ?
C13 C14 H14 119.5 . . ?
C16 C15 C14 121.0(2) . . ?
C16 C15 H15 119.5 . . ?
C14 C15 H15 119.5 . . ?
C15 C16 C17 118.8(2) . . ?
C15 C16 H16 120.6 . . ?
C17 C16 H16 120.6 . . ?
C16 C17 C18 120.7(2) . . ?
C16 C17 H17 119.7 . . ?
C18 C17 H17 119.7 . . ?
C13 C18 C17 121.3(2) . . ?
C13 C18 H18 119.4 . . ?
C17 C18 H18 119.4 . . ?
C7 N1 C1 110.29(15) . . ?
C8 N2 C12 118.21(16) . . ?
C6 S1 C7 88.68(9) . . ?

loop_
_geom_bond_atom_site_label_1
_geom_bond_atom_site_label_2
_geom_bond_distance
_geom_bond_site_symmetry_2
_geom_bond_publ_flag
C1 N1 1.382(2) . ?
C1 C2 1.399(2) . ?
C1 C6 1.403(2) . ?
C2 C3 1.368(3) . ?
C2 H2 0.9300 . ?
C3 C4 1.398(3) . ?
C3 Cl1 1.7435(19) . ?
C4 C5 1.379(3) . ?
C4 H4 0.9300 . ?
C5 C6 1.385(3) . ?
C5 H5 0.9300 . ?
C6 S1 1.7359(18) . ?
C7 N1 1.300(2) . ?
C7 C8 1.470(3) . ?
C7 S1 1.7487(18) . ?
C8 N2 1.340(2) . ?
C8 C9 1.388(3) . ?
C9 C10 1.373(3) . ?
C9 H9 0.9300 . ?
C10 C11 1.374(3) . ?
C10 H10 0.9300 . ?
C11 C12 1.392(3) . ?
C11 H11 0.9300 . ?
C12 N2 1.348(2) . ?
C12 C13 1.486(3) . ?
C13 C18 1.380(3) . ?
C13 C14 1.394(3) . ?
C14 C15 1.383(3) . ?
C14 H14 0.9300 . ?
C15 C16 1.363(3) . ?
C15 H15 0.9300 . ?
C16 C17 1.377(3) . ?
C16 H16 0.9300 . ?
C17 C18 1.382(3) . ?
C17 H17 0.9300 . ?
C18 H18 0.9300 . ?

loop_
_geom_hbond_atom_site_label_D
_geom_hbond_atom_site_label_H
_geom_hbond_atom_site_label_A
_geom_hbond_distance_DH
_geom_hbond_distance_HA
_geom_hbond_distance_DA
_geom_hbond_angle_DHA
_geom_hbond_site_symmetry_A
_geom_hbond_publ_flag
C5 H5 N1 0.93 2.59 3.425(2) 150.5 4_565 yes

loop_
_geom_torsion_atom_site_label_1
_geom_torsion_atom_site_label_2
_geom_torsion_atom_site_label_3
_geom_torsion_atom_site_label_4
_geom_torsion
_geom_torsion_site_symmetry_1
_geom_torsion_site_symmetry_2
_geom_torsion_site_symmetry_3
_geom_torsion_site_symmetry_4
_geom_torsion_publ_flag
N1 C1 C2 C3 177.05(17) . . . . ?
C6 C1 C2 C3 -0.6(3) . . . . ?
C1 C2 C3 C4 0.8(3) . . . . ?
C1 C2 C3 Cl1 -177.90(14) . . . . ?
C2 C3 C4 C5 -0.2(3) . . . . ?
Cl1 C3 C4 C5 178.47(15) . . . . ?
C3 C4 C5 C6 -0.5(3) . . . . ?
C4 C5 C6 C1 0.7(3) . . . . ?
C4 C5 C6 S1 -177.65(15) . . . . ?
N1 C1 C6 C5 -177.99(17) . . . . ?
C2 C1 C6 C5 -0.1(3) . . . . ?
N1 C1 C6 S1 0.7(2) . . . . ?
C2 C1 C6 S1 178.52(14) . . . . ?
N1 C7 C8 N2 174.08(17) . . . . ?
S1 C7 C8 N2 -6.9(2) . . . . ?
N1 C7 C8 C9 -5.0(3) . . . . ?
S1 C7 C8 C9 173.92(14) . . . . ?
N2 C8 C9 C10 0.6(3) . . . . ?
C7 C8 C9 C10 179.70(17) . . . . ?
C8 C9 C10 C11 -0.9(3) . . . . ?
C9 C10 C11 C12 0.0(3) . . . . ?
C10 C11 C12 N2 1.2(3) . . . . ?
C10 C11 C12 C13 -176.38(18) . . . . ?
N2 C12 C13 C18 -6.3(3) . . . . ?
C11 C12 C13 C18 171.31(18) . . . . ?
N2 C12 C13 C14 176.36(18) . . . . ?
C11 C12 C13 C14 -6.0(3) . . . . ?
C18 C13 C14 C15 -0.6(3) . . . . ?
C12 C13 C14 C15 176.8(2) . . . . ?
C13 C14 C15 C16 0.2(4) . . . . ?
C14 C15 C16 C17 0.5(4) . . . . ?
C15 C16 C17 C18 -0.8(3) . . . . ?
C14 C13 C18 C17 0.2(3) . . . . ?
C12 C13 C18 C17 -177.21(19) . . . . ?
C16 C17 C18 C13 0.5(3) . . . . ?
C8 C7 N1 C1 178.07(16) . . . . ?
S1 C7 N1 C1 -0.9(2) . . . . ?
C2 C1 N1 C7 -177.60(17) . . . . ?
C6 C1 N1 C7 0.1(2) . . . . ?
C9 C8 N2 C12 0.5(3) . . . . ?
C7 C8 N2 C12 -178.57(15) . . . . ?
C11 C12 N2 C8 -1.4(3) . . . . ?
C13 C12 N2 C8 176.27(15) . . . . ?
C5 C6 S1 C7 177.57(19) . . . . ?
C1 C6 S1 C7 -0.93(14) . . . . ?
N1 C7 S1 C6 1.12(15) . . . . ?
C8 C7 S1 C6 -177.92(15) . . . . ?
